data_2208537
loop_
_publ_author_name
'Dockendorff, Chris'
'Lautens, Mark'
'Lough, Alan J.'

_publ_section_title
;
 2,4-Dimethyl-6-phenyl-8-oxabicyclo[3.2.1]octan-3-one
;
_journal_coeditor_code BV2009
_journal_issue 4
_journal_name_full 'Acta Crystallographica Section E'
_journal_page_first o1601
_journal_page_last o1603
_journal_paper_doi 10.1107/S1600536806009779
_journal_volume 62
_journal_year 2006
_chemical_formula_iupac 'C15 H18 O2'
_chemical_formula_moiety 'C15 H18 O2'
_chemical_formula_sum 'C15 H18 O2'
_chemical_formula_weight 230.29
_chemical_name_systematic
;
2,4-Dimethyl-6-phenyl-8-oxabicyclo[3.2.1]octan-3-one
;
_space_group_IT_number 19
_symmetry_cell_setting orthorhombic
_symmetry_space_group_name_Hall 'P 2ac 2ab'
_symmetry_space_group_name_H-M 'P 21 21 21'
_atom_sites_solution_hydrogens geom
_atom_sites_solution_primary direct
_atom_sites_solution_secondary difmap
_cell_angle_alpha 90.00
_cell_angle_beta 90.00
_cell_angle_gamma 90.00
_cell_formula_units_Z 8
_cell_length_a 5.5808(3)
_cell_length_b 14.8272(6)
_cell_length_c 30.3806(17)
_cell_measurement_reflns_used 10473
_cell_measurement_temperature 150.0(10)
_cell_measurement_theta_max 27.5
_cell_measurement_theta_min 2.7
_cell_volume 2513.9(2)
_computing_cell_refinement 'DENZO-SMN (Otwinowski & Minor, 1997)'
_computing_data_collection 'COLLECT (Nonius, 2002)'
_computing_data_reduction DENZO-SMN
_computing_molecular_graphics SHELXTL
_computing_publication_material SHELXTL
_computing_structure_refinement 'SHELXTL (Sheldrick, 2001)'
_computing_structure_solution 'SIR92 (Altomare <i>et al.</i>,  1994)'
_diffrn_ambient_temperature 150.0(10)
_diffrn_detector_area_resol_mean 9
_diffrn_measured_fraction_theta_full 0.986
_diffrn_measured_fraction_theta_max 0.969
_diffrn_measurement_device_type 'Bruker--Nonius KappaCCD'
_diffrn_measurement_method '\f scans and \w scans with \k offsets'
_diffrn_radiation_monochromator graphite
_diffrn_radiation_source 'fine-focus sealed tube'
_diffrn_radiation_type MoK\a
_diffrn_radiation_wavelength 0.71073
_diffrn_reflns_av_R_equivalents 0.0671
_diffrn_reflns_av_sigmaI/netI 0.0741
_diffrn_reflns_limit_h_max 7
_diffrn_reflns_limit_h_min -7
_diffrn_reflns_limit_k_max 18
_diffrn_reflns_limit_k_min -16
_diffrn_reflns_limit_l_max 39
_diffrn_reflns_limit_l_min -39
_diffrn_reflns_number 10473
_diffrn_reflns_theta_full 27.47
_diffrn_reflns_theta_max 27.47
_diffrn_reflns_theta_min 2.68
_diffrn_standards_decay_% 0
_diffrn_standards_interval_count 0
_diffrn_standards_interval_time 0
_diffrn_standards_number 0
_exptl_absorpt_coefficient_mu 0.079
_exptl_absorpt_correction_T_max 0.988
_exptl_absorpt_correction_T_min 0.743
_exptl_absorpt_correction_type multi-scan
_exptl_absorpt_process_details '(SORTAV; Blessing 1995)'
_exptl_crystal_colour colourless
_exptl_crystal_density_diffrn 1.217
_exptl_crystal_density_method 'not measured'
_exptl_crystal_description plate
_exptl_crystal_F_000 992
_exptl_crystal_size_max 0.27
_exptl_crystal_size_mid 0.20
_exptl_crystal_size_min 0.17
_refine_diff_density_max 0.165
_refine_diff_density_min -0.185
_refine_ls_extinction_method none
_refine_ls_goodness_of_fit_ref 1.004
_refine_ls_hydrogen_treatment constr
_refine_ls_matrix_type full
_refine_ls_number_parameters 311
_refine_ls_number_reflns 3223
_refine_ls_number_restraints 0
_refine_ls_restrained_S_all 1.004
_refine_ls_R_factor_all 0.1087
_refine_ls_R_factor_gt 0.0495
_refine_ls_shift/su_max 0.000
_refine_ls_shift/su_mean 0.000
_refine_ls_structure_factor_coef Fsqd
_refine_ls_weighting_details 'calc w=1/[\s^2^(Fo^2^)+(0.0596P)^2^] where P=(Fo^2^+2Fc^2^)/3'
_refine_ls_weighting_scheme calc
_refine_ls_wR_factor_gt 0.1036
_refine_ls_wR_factor_ref 0.1287
_reflns_number_gt 1912
_reflns_number_total 3223
_reflns_threshold_expression I>2\s(I)
_cod_data_source_file bv2009.cif
_cod_data_source_block 2
_cod_depositor_comments
;
The following automatic conversions were performed:
'_symmetry_cell_setting' value 'Orthorhombic' changed to 'orthorhombic'
according to '/home/saulius/struct/CIF-dictionaries/cif_core.dic'
dictionary named 'cif_core.dic' version 2.4.1 from 2010-06-29.

Automatic conversion script
Id: cif_fix_enum 1527 2010-12-29 10:47:43Z saulius 

The following automatic conversions were performed:

'_symmetry_cell_setting' value 'Orthorhombic' changed to
'orthorhombic' according to
/home/saulius/struct/CIF-dictionaries/cif_core.dic dictionary named
'cif_core.dic' version 2.4.1 from 2010-06-29.

Automatic conversion script
Id: cif_fix_values 1715 2011-07-08 13:25:40Z adriana 
;
_cod_database_code 2208537
_cod_database_fobs_code 2208537

loop_
_symmetry_equiv_pos_as_xyz
'x, y, z'
'-x+1/2, -y, z+1/2'
'x+1/2, -y+1/2, -z'
'-x, y+1/2, -z+1/2'

loop_
_atom_site_type_symbol
_atom_site_label
_atom_site_fract_x
_atom_site_fract_y
_atom_site_fract_z
_atom_site_U_iso_or_equiv
_atom_site_adp_type
_atom_site_calc_flag
_atom_site_refinement_flags
_atom_site_occupancy
O O1A 0.5904(4) 0.64320(15) 0.42742(6) 0.0470(6) Uani d . 1
O O2A 0.0760(5) 0.69376(18) 0.33815(7) 0.0645(7) Uani d . 1
C C1A 0.4763(6) 0.7302(2) 0.42486(10) 0.0477(9) Uani d . 1
H H1AA 0.5824 0.7780 0.4375 0.057 Uiso calc R 1
C C2A 0.4209(7) 0.7501(2) 0.37611(10) 0.0497(9) Uani d . 1
H H2AA 0.5752 0.7460 0.3595 0.060 Uiso calc R 1
C C3A 0.2585(6) 0.6779(2) 0.35874(9) 0.0451(8) Uani d . 1
C C4A 0.3328(7) 0.5825(2) 0.37036(9) 0.0460(9) Uani d . 1
H H4AA 0.4823 0.5686 0.3535 0.055 Uiso calc R 1
C C5A 0.3977(6) 0.5820(2) 0.41987(9) 0.0410(8) Uani d . 1
H H5AA 0.4460 0.5198 0.4290 0.049 Uiso calc R 1
C C6A 0.1927(6) 0.61609(19) 0.44962(9) 0.0371(7) Uani d . 1
H H6AA 0.0367 0.6088 0.4338 0.045 Uiso calc R 1
C C7A 0.2530(6) 0.7176(2) 0.45326(9) 0.0464(9) Uani d . 1
H H7AA 0.1190 0.7549 0.4421 0.056 Uiso calc R 1
H H7AB 0.2857 0.7346 0.4842 0.056 Uiso calc R 1
C C8A 0.3219(9) 0.8455(2) 0.36950(11) 0.0755(13) Uani d . 1
H H8AA 0.3041 0.8576 0.3380 0.113 Uiso calc R 1
H H8AB 0.4330 0.8894 0.3824 0.113 Uiso calc R 1
H H8AC 0.1655 0.8506 0.3839 0.113 Uiso calc R 1
C C9A 0.1487(9) 0.5107(3) 0.35875(10) 0.0771(14) Uani d . 1
H H9AA 0.1359 0.5056 0.3267 0.116 Uiso calc R 1
H H9AB -0.0073 0.5275 0.3711 0.116 Uiso calc R 1
H H9AC 0.1991 0.4526 0.3710 0.116 Uiso calc R 1
C C10A 0.1828(5) 0.5648(2) 0.49235(9) 0.0366(7) Uani d . 1
C C11A -0.0091(5) 0.5074(2) 0.50117(10) 0.0440(8) Uani d . 1
H H11A -0.1412 0.5057 0.4815 0.053 Uiso calc R 1
C C12A -0.0104(6) 0.4524(2) 0.53841(11) 0.0494(9) Uani d . 1
H H12A -0.1419 0.4132 0.5438 0.059 Uiso calc R 1
C C13A 0.1771(7) 0.4550(2) 0.56716(11) 0.0482(9) Uani d . 1
H H13A 0.1759 0.4175 0.5925 0.058 Uiso calc R 1
C C14A 0.3684(6) 0.5117(2) 0.55955(10) 0.0471(9) Uani d . 1
H H14A 0.4983 0.5136 0.5798 0.056 Uiso calc R 1
C C15A 0.3712(6) 0.5663(2) 0.52218(9) 0.0404(8) Uani d . 1
H H15A 0.5038 0.6051 0.5171 0.048 Uiso calc R 1
O O1B -0.0779(4) 0.17182(14) 0.31513(7) 0.0461(6) Uani d . 1
O O2B 0.4266(5) 0.13061(18) 0.22345(8) 0.0658(7) Uani d . 1
C C1B 0.0398(6) 0.0856(2) 0.31013(10) 0.0458(9) Uani d . 1
H H1BA -0.0623 0.0364 0.3226 0.055 Uiso calc R 1
C C2B 0.0879(7) 0.0686(2) 0.26100(10) 0.0481(8) Uani d . 1
H H2BA -0.0688 0.0720 0.2451 0.058 Uiso calc R 1
C C3B 0.2439(6) 0.1436(2) 0.24430(10) 0.0464(8) Uani d . 1
C C4B 0.1647(6) 0.2375(2) 0.25749(9) 0.0442(8) Uani d . 1
H H4BA 0.0115 0.2511 0.2418 0.053 Uiso calc R 1
C C5B 0.1114(6) 0.2348(2) 0.30720(9) 0.0382(7) Uani d . 1
H H5BA 0.0640 0.2961 0.3178 0.046 Uiso calc R 1
C C6B 0.3271(6) 0.1991(2) 0.33430(9) 0.0366(7) Uani d . 1
H H6BA 0.4772 0.2066 0.3167 0.044 Uiso calc R 1
C C7B 0.2662(6) 0.0972(2) 0.33769(10) 0.0462(9) Uani d . 1
H H7BA 0.3985 0.0600 0.3258 0.055 Uiso calc R 1
H H7BB 0.2368 0.0797 0.3687 0.055 Uiso calc R 1
C C8B 0.1943(8) -0.0245(2) 0.25278(11) 0.0679(11) Uani d . 1
H H8BA 0.2052 -0.0353 0.2210 0.102 Uiso calc R 1
H H8BB 0.0915 -0.0704 0.2662 0.102 Uiso calc R 1
H H8BC 0.3548 -0.0277 0.2658 0.102 Uiso calc R 1
C C9B 0.3451(8) 0.3104(2) 0.24558(11) 0.0701(12) Uani d . 1
H H9BA 0.3485 0.3183 0.2136 0.105 Uiso calc R 1
H H9BB 0.5045 0.2927 0.2559 0.105 Uiso calc R 1
H H9BC 0.2985 0.3674 0.2596 0.105 Uiso calc R 1
C C10B 0.3565(5) 0.24644(19) 0.37810(9) 0.0354(7) Uani d . 1
C C11B 0.5629(6) 0.2956(2) 0.38637(10) 0.0435(8) Uani d . 1
H H11B 0.6848 0.2986 0.3646 0.052 Uiso calc R 1
C C12B 0.5937(7) 0.3407(2) 0.42604(11) 0.0528(9) Uani d . 1
H H12B 0.7362 0.3740 0.4313 0.063 Uiso calc R 1
C C13B 0.4177(7) 0.3370(2) 0.45780(10) 0.0467(9) Uani d . 1
H H13B 0.4387 0.3678 0.4849 0.056 Uiso calc R 1
C C14B 0.2117(7) 0.2887(2) 0.45014(10) 0.0465(8) Uani d . 1
H H14B 0.0900 0.2863 0.4720 0.056 Uiso calc R 1
C C15B 0.1813(6) 0.2435(2) 0.41045(9) 0.0420(8) Uani d . 1
H H15B 0.0386 0.2101 0.4054 0.050 Uiso calc R 1

loop_
_atom_site_aniso_label
_atom_site_aniso_U_11
_atom_site_aniso_U_22
_atom_site_aniso_U_33
_atom_site_aniso_U_12
_atom_site_aniso_U_13
_atom_site_aniso_U_23
O1A 0.0343(12) 0.0633(15) 0.0433(12) 0.0022(12) -0.0034(11) 0.0068(11)
O2A 0.0638(16) 0.0845(18) 0.0453(13) 0.0135(16) -0.0131(14) 0.0077(13)
C1A 0.057(2) 0.047(2) 0.0392(17) -0.0054(18) 0.0003(17) 0.0019(16)
C2A 0.060(2) 0.050(2) 0.0390(17) 0.001(2) 0.0032(18) 0.0056(16)
C3A 0.049(2) 0.058(2) 0.0285(15) 0.0094(19) 0.0020(16) 0.0032(15)
C4A 0.060(2) 0.047(2) 0.0311(15) 0.0045(18) -0.0006(17) -0.0004(15)
C5A 0.0423(19) 0.0429(18) 0.0376(16) 0.0052(16) 0.0021(16) 0.0018(15)
C6A 0.0328(17) 0.0458(19) 0.0328(15) 0.0027(15) -0.0029(14) 0.0008(14)
C7A 0.060(2) 0.044(2) 0.0347(16) 0.0097(18) 0.0037(17) 0.0010(15)
C8A 0.123(4) 0.051(2) 0.053(2) 0.010(3) 0.008(3) 0.0117(19)
C9A 0.119(4) 0.070(3) 0.042(2) -0.012(3) -0.022(2) -0.0060(19)
C10A 0.0341(17) 0.0435(18) 0.0322(15) 0.0041(16) 0.0002(14) -0.0039(14)
C11A 0.0370(18) 0.053(2) 0.0416(17) -0.0005(16) 0.0012(15) -0.0045(18)
C12A 0.045(2) 0.052(2) 0.0505(19) -0.0088(17) 0.0114(18) -0.0002(18)
C13A 0.055(2) 0.048(2) 0.0415(17) 0.0028(19) 0.0091(18) 0.0081(16)
C14A 0.047(2) 0.056(2) 0.0387(17) 0.0019(19) -0.0054(16) 0.0060(17)
C15A 0.0361(18) 0.0465(19) 0.0387(16) -0.0026(16) -0.0014(15) 0.0003(15)
O1B 0.0316(11) 0.0568(14) 0.0499(12) -0.0016(11) 0.0008(11) -0.0068(11)
O2B 0.0615(16) 0.0849(18) 0.0509(14) 0.0163(16) 0.0140(15) -0.0077(13)
C1B 0.044(2) 0.047(2) 0.0457(18) -0.0057(17) -0.0013(17) -0.0008(16)
C2B 0.048(2) 0.050(2) 0.0466(18) 0.0037(19) -0.0092(18) -0.0095(17)
C3B 0.044(2) 0.062(2) 0.0337(16) 0.0114(19) -0.0032(17) -0.0049(17)
C4B 0.0488(19) 0.0502(19) 0.0335(15) 0.0049(17) -0.0026(16) 0.0014(15)
C5B 0.0360(17) 0.0441(18) 0.0344(15) 0.0050(15) -0.0005(14) -0.0016(14)
C6B 0.0331(16) 0.0397(17) 0.0371(16) 0.0014(15) -0.0008(15) -0.0043(14)
C7B 0.053(2) 0.044(2) 0.0414(17) 0.0066(17) -0.0069(18) -0.0019(15)
C8B 0.092(3) 0.056(2) 0.057(2) 0.011(2) -0.018(2) -0.0155(18)
C9B 0.099(3) 0.066(2) 0.0459(19) -0.012(2) 0.014(2) 0.0098(19)
C10B 0.0331(17) 0.0396(18) 0.0334(15) 0.0024(15) -0.0025(14) -0.0017(14)
C11B 0.0363(18) 0.048(2) 0.0458(18) 0.0023(17) -0.0027(16) -0.0092(16)
C12B 0.043(2) 0.054(2) 0.062(2) 0.0061(18) -0.0077(19) -0.0130(18)
C13B 0.057(2) 0.044(2) 0.0396(17) 0.012(2) -0.0144(19) -0.0071(16)
C14B 0.054(2) 0.051(2) 0.0339(16) 0.0072(19) 0.0017(16) 0.0035(16)
C15B 0.0428(18) 0.0460(19) 0.0372(16) 0.0024(17) 0.0007(15) 0.0017(15)

loop_
_atom_type_symbol
_atom_type_description
_atom_type_scat_dispersion_real
_atom_type_scat_dispersion_imag
_atom_type_scat_source
C C 0.0033 0.0016 'International Tables Vol C Tables 4.2.6.8 and 6.1.1.4'
H H 0.0000 0.0000 'International Tables Vol C Tables 4.2.6.8 and 6.1.1.4'
O O 0.0106 0.0060 'International Tables Vol C Tables 4.2.6.8 and 6.1.1.4'

loop_
_geom_angle_atom_site_label_1
_geom_angle_atom_site_label_2
_geom_angle_atom_site_label_3
_geom_angle
C5A O1A C1A 103.2(2)
O1A C1A C7A 102.8(2)
O1A C1A C2A 108.2(3)
C7A C1A C2A 113.7(3)
O1A C1A H1AA 110.6
C7A C1A H1AA 110.6
C2A C1A H1AA 110.6
C3A C2A C8A 113.3(3)
C3A C2A C1A 108.8(3)
C8A C2A C1A 112.0(3)
C3A C2A H2AA 107.5
C8A C2A H2AA 107.5
C1A C2A H2AA 107.5
O2A C3A C2A 123.2(3)
O2A C3A C4A 121.9(3)
C2A C3A C4A 114.8(3)
C3A C4A C9A 114.5(3)
C3A C4A C5A 107.1(2)
C9A C4A C5A 112.4(3)
C3A C4A H4AA 107.5
C9A C4A H4AA 107.5
C5A C4A H4AA 107.5
O1A C5A C6A 104.9(2)
O1A C5A C4A 109.3(3)
C6A C5A C4A 113.2(3)
O1A C5A H5AA 109.8
C6A C5A H5AA 109.8
C4A C5A H5AA 109.8
C10A C6A C5A 111.5(2)
C10A C6A C7A 116.0(2)
C5A C6A C7A 101.5(2)
C10A C6A H6AA 109.2
C5A C6A H6AA 109.2
C7A C6A H6AA 109.2
C1A C7A C6A 104.8(2)
C1A C7A H7AA 110.8
C6A C7A H7AA 110.8
C1A C7A H7AB 110.8
C6A C7A H7AB 110.8
H7AA C7A H7AB 108.9
C2A C8A H8AA 109.5
C2A C8A H8AB 109.5
H8AA C8A H8AB 109.5
C2A C8A H8AC 109.5
H8AA C8A H8AC 109.5
H8AB C8A H8AC 109.5
C4A C9A H9AA 109.5
C4A C9A H9AB 109.5
H9AA C9A H9AB 109.5
C4A C9A H9AC 109.5
H9AA C9A H9AC 109.5
H9AB C9A H9AC 109.5
C15A C10A C11A 117.8(3)
C15A C10A C6A 121.8(3)
C11A C10A C6A 120.1(3)
C10A C11A C12A 121.1(3)
C10A C11A H11A 119.4
C12A C11A H11A 119.4
C13A C12A C11A 120.0(3)
C13A C12A H12A 120.0
C11A C12A H12A 120.0
C12A C13A C14A 120.3(3)
C12A C13A H13A 119.9
C14A C13A H13A 119.9
C13A C14A C15A 120.0(3)
C13A C14A H14A 120.0
C15A C14A H14A 120.0
C10A C15A C14A 120.9(3)
C10A C15A H15A 119.6
C14A C15A H15A 119.6
C5B O1B C1B 102.9(2)
O1B C1B C7B 102.6(2)
O1B C1B C2B 109.0(3)
C7B C1B C2B 114.0(3)
O1B C1B H1BA 110.3
C7B C1B H1BA 110.3
C2B C1B H1BA 110.3
C3B C2B C8B 113.0(3)
C3B C2B C1B 108.0(3)
C8B C2B C1B 112.1(3)
C3B C2B H2BA 107.9
C8B C2B H2BA 107.9
C1B C2B H2BA 107.9
O2B C3B C2B 123.0(3)
O2B C3B C4B 121.9(3)
C2B C3B C4B 115.0(3)
C3B C4B C9B 113.4(3)
C3B C4B C5B 107.0(2)
C9B C4B C5B 112.3(3)
C3B C4B H4BA 108.0
C9B C4B H4BA 108.0
C5B C4B H4BA 108.0
O1B C5B C4B 109.0(2)
O1B C5B C6B 105.1(2)
C4B C5B C6B 112.3(2)
O1B C5B H5BA 110.1
C4B C5B H5BA 110.1
C6B C5B H5BA 110.1
C10B C6B C5B 113.1(2)
C10B C6B C7B 114.6(2)
C5B C6B C7B 101.4(2)
C10B C6B H6BA 109.1
C5B C6B H6BA 109.1
C7B C6B H6BA 109.1
C1B C7B C6B 104.8(3)
C1B C7B H7BA 110.8
C6B C7B H7BA 110.8
C1B C7B H7BB 110.8
C6B C7B H7BB 110.8
H7BA C7B H7BB 108.9
C2B C8B H8BA 109.5
C2B C8B H8BB 109.5
H8BA C8B H8BB 109.5
C2B C8B H8BC 109.5
H8BA C8B H8BC 109.5
H8BB C8B H8BC 109.5
C4B C9B H9BA 109.5
C4B C9B H9BB 109.5
H9BA C9B H9BB 109.5
C4B C9B H9BC 109.5
H9BA C9B H9BC 109.5
H9BB C9B H9BC 109.5
C11B C10B C15B 118.3(3)
C11B C10B C6B 119.6(3)
C15B C10B C6B 122.1(3)
C10B C11B C12B 120.9(3)
C10B C11B H11B 119.6
C12B C11B H11B 119.6
C13B C12B C11B 120.0(3)
C13B C12B H12B 120.0
C11B C12B H12B 120.0
C14B C13B C12B 119.9(3)
C14B C13B H13B 120.0
C12B C13B H13B 120.0
C13B C14B C15B 120.0(3)
C13B C14B H14B 120.0
C15B C14B H14B 120.0
C10B C15B C14B 120.9(3)
C10B C15B H15B 119.6
C14B C15B H15B 119.6

loop_
_geom_bond_atom_site_label_1
_geom_bond_atom_site_label_2
_geom_bond_distance
O1A C5A 1.426(4)
O1A C1A 1.440(4)
O2A C3A 1.218(4)
C1A C7A 1.527(4)
C1A C2A 1.542(4)
C1A H1AA 1.0000
C2A C3A 1.498(5)
C2A C8A 1.532(5)
C2A H2AA 1.0000
C3A C4A 1.516(4)
C4A C9A 1.521(5)
C4A C5A 1.547(4)
C4A H4AA 1.0000
C5A C6A 1.543(4)
C5A H5AA 1.0000
C6A C10A 1.506(4)
C6A C7A 1.547(4)
C6A H6AA 1.0000
C7A H7AA 0.9900
C7A H7AB 0.9900
C8A H8AA 0.9800
C8A H8AB 0.9800
C8A H8AC 0.9800
C9A H9AA 0.9800
C9A H9AB 0.9800
C9A H9AC 0.9800
C10A C15A 1.388(4)
C10A C11A 1.394(4)
C11A C12A 1.394(4)
C11A H11A 0.9500
C12A C13A 1.364(5)
C12A H12A 0.9500
C13A C14A 1.379(4)
C13A H13A 0.9500
C14A C15A 1.394(4)
C14A H14A 0.9500
C15A H15A 0.9500
O1B C5B 1.430(4)
O1B C1B 1.446(4)
O2B C3B 1.216(4)
C1B C7B 1.525(4)
C1B C2B 1.537(4)
C1B H1BA 1.0000
C2B C3B 1.501(5)
C2B C8B 1.524(5)
C2B H2BA 1.0000
C3B C4B 1.515(4)
C4B C9B 1.521(4)
C4B C5B 1.540(4)
C4B H4BA 1.0000
C5B C6B 1.552(4)
C5B H5BA 1.0000
C6B C10B 1.513(4)
C6B C7B 1.552(4)
C6B H6BA 1.0000
C7B H7BA 0.9900
C7B H7BB 0.9900
C8B H8BA 0.9800
C8B H8BB 0.9800
C8B H8BC 0.9800
C9B H9BA 0.9800
C9B H9BB 0.9800
C9B H9BC 0.9800
C10B C11B 1.386(4)
C10B C15B 1.387(4)
C11B C12B 1.389(4)
C11B H11B 0.9500
C12B C13B 1.378(5)
C12B H12B 0.9500
C13B C14B 1.374(5)
C13B H13B 0.9500
C14B C15B 1.390(4)
C14B H14B 0.9500
C15B H15B 0.9500

loop_
_geom_hbond_atom_site_label_D
_geom_hbond_atom_site_label_H
_geom_hbond_atom_site_label_A
_geom_hbond_site_symmetry_A
_geom_hbond_distance_DH
_geom_hbond_distance_HA
_geom_hbond_distance_DA
_geom_hbond_angle_DHA
C4A H4AA O2B 4_655 1.00 2.56 3.230(4) 124
C6A H6AA O1A 1_455 1.00 2.55 3.452(4) 150
C6B H6BA O1B 1_655 1.00 2.54 3.395(4) 144

loop_
_geom_torsion_atom_site_label_1
_geom_torsion_atom_site_label_2
_geom_torsion_atom_site_label_3
_geom_torsion_atom_site_label_4
_geom_torsion
_geom_torsion_publ_flag
C7A C6A C10A C15A -53.1(4) y
C7A C6A C10A C11A 132.8(3) y
C7B C6B C10B C15B -53.9(4) y
C7B C6B C10B C11B 127.1(3) y

loop_
_cod_related_entry_id
_cod_related_entry_database
_cod_related_entry_code
1 ChemSpider 24735357
